data_4328158
loop_
_publ_author_name
'Lorenzo Ferro'
'Peter B. Hitchcock'
'Martyn P. Coles'
'J. Robin Fulton'

_publ_section_title
;
 Reactivity of Divalent Germanium Alkoxide Complexes Is in Sharp Contrast
 to the Heavier Tin and Lead Analogues
;
_journal_name_full 'Inorganic Chemistry'
_journal_page_first 1544
_journal_page_last 1551
_journal_paper_doi 10.1021/ic201841m
_journal_volume 51
_journal_year 2012
_chemical_compound_source 'synthesis as described'
_chemical_formula_moiety 'C33 H50 Ge N2 O'
_chemical_formula_sum 'C33 H50 Ge N2 O'
_chemical_formula_weight 563.34
_chemical_name_systematic
;
 ?
;
_space_group_IT_number 2
_symmetry_cell_setting triclinic
_symmetry_Int_Tables_number 2
_symmetry_space_group_name_Hall '-P 1'
_symmetry_space_group_name_H-M 'P -1'
_atom_sites_solution_hydrogens geom
_atom_sites_solution_primary direct
_atom_sites_solution_secondary difmap
_audit_conform_dict_location ftp://ftp.iucr.org/pub/cif_core.dic
_audit_conform_dict_name cif_core.dic
_audit_conform_dict_version 2.2
_audit_creation_date 2010-07-07T08:57:43-00:00
_audit_creation_method 'WinGX routine CIF_UPDATE'
_cell_angle_alpha 102.907(1)
_cell_angle_beta 102.097(2)
_cell_angle_gamma 95.886(1)
_cell_formula_units_Z 2
_cell_length_a 8.5920(1)
_cell_length_b 11.7494(3)
_cell_length_c 16.6858(4)
_cell_measurement_reflns_used 16875
_cell_measurement_temperature 173(2)
_cell_measurement_theta_max 27.103
_cell_measurement_theta_min 3.395
_cell_measurement_wavelength 0.71073
_cell_volume 1585.59(6)
_computing_cell_refinement 'HKL Scalepack (Otwinowski & Minor 1997)'
_computing_data_collection 'Collect (Nonius BV, 1997-2000)'
_computing_data_reduction 'HKL Denzo and Scalepack (Otwinowski & Minor 1997)'
_computing_molecular_graphics 'Ortep-3 for Windows (Farrugia, 1997)'
_computing_publication_material 'WinGX publication routines (Farrugia, 1999)'
_computing_structure_refinement 'SHELXL-97 (Sheldrick, 1997)'
_computing_structure_solution 'SHELXS-97 (Sheldrick, 1997)'
_diffrn_ambient_temperature 173(2)
_diffrn_detector 'CCD plate'
_diffrn_measured_fraction_theta_full 0.996
_diffrn_measured_fraction_theta_max 0.996
_diffrn_measurement_device '95mm CCD camera on \k-goniostat'
_diffrn_measurement_device_type KappaCCD
_diffrn_measurement_method 'CCD rotation images, thick slices'
_diffrn_orient_matrix_type 'by Nonius Collect from scalepack cell'
_diffrn_orient_matrix_UB_11 -0.611686E-1
_diffrn_orient_matrix_UB_12 -0.518736E-1
_diffrn_orient_matrix_UB_13 -0.562242E-1
_diffrn_orient_matrix_UB_21 0.103243
_diffrn_orient_matrix_UB_22 -0.6863E-2
_diffrn_orient_matrix_UB_23 -0.180572E-1
_diffrn_orient_matrix_UB_31 0.11151E-1
_diffrn_orient_matrix_UB_32 -0.712619E-1
_diffrn_orient_matrix_UB_33 0.228853E-1
_diffrn_radiation_monochromator graphite
_diffrn_radiation_probe x-ray
_diffrn_radiation_type MoK\a
_diffrn_radiation_wavelength 0.7107
_diffrn_reflns_av_R_equivalents 0.0497
_diffrn_reflns_av_unetI/netI 0.0375
_diffrn_reflns_limit_h_max 11
_diffrn_reflns_limit_h_min -11
_diffrn_reflns_limit_k_max 15
_diffrn_reflns_limit_k_min -15
_diffrn_reflns_limit_l_max 21
_diffrn_reflns_limit_l_min -21
_diffrn_reflns_number 26337
_diffrn_reflns_theta_full 27.1
_diffrn_reflns_theta_max 27.1
_diffrn_reflns_theta_min 3.46
_diffrn_source 'Enraf Nonius FR590'
_exptl_absorpt_coefficient_mu 0.992
_exptl_absorpt_correction_T_max 0.8838
_exptl_absorpt_correction_T_min 0.8031
_exptl_absorpt_correction_type multi-scan
_exptl_absorpt_process_details
;
        [c.f. r.h. blessing, acta cryst. (1995), a51, 33-38]
;
_exptl_crystal_colour Yellow
_exptl_crystal_density_diffrn 1.18
_exptl_crystal_description Prism
_exptl_crystal_F_000 604
_exptl_crystal_size_max 0.21
_exptl_crystal_size_mid 0.16
_exptl_crystal_size_min 0.12
_refine_diff_density_max 0.391
_refine_diff_density_min -0.398
_refine_diff_density_rms 0.051
_refine_ls_extinction_method none
_refine_ls_goodness_of_fit_ref 1.023
_refine_ls_hydrogen_treatment constr
_refine_ls_matrix_type full
_refine_ls_number_parameters 401
_refine_ls_number_reflns 6947
_refine_ls_number_restraints 22
_refine_ls_restrained_S_all 1.023
_refine_ls_R_factor_all 0.0402
_refine_ls_R_factor_gt 0.0324
_refine_ls_shift/su_max 0.001
_refine_ls_shift/su_mean 0
_refine_ls_structure_factor_coef Fsqd
_refine_ls_weighting_details 'calc w=1/[\s^2^(Fo^2^)+(0.0349P)^2^+0.7974P] where P=(Fo^2^+2Fc^2^)/3'
_refine_ls_weighting_scheme calc
_refine_ls_wR_factor_gt 0.0763
_refine_ls_wR_factor_ref 0.0799
_reflns_number_gt 6133
_reflns_number_total 6947
_reflns_threshold_expression >2sigma(I)
_cod_data_source_file ic201841m_si_001_2.cif
_cod_data_source_block (2b)-jul310
_cod_database_code 4328158

loop_
_symmetry_equiv_pos_as_xyz
'x, y, z'
'-x, -y, -z'

loop_
_atom_site_label
_atom_site_type_symbol
_atom_site_fract_x
_atom_site_fract_y
_atom_site_fract_z
_atom_site_U_iso_or_equiv
_atom_site_adp_type
_atom_site_occupancy
_atom_site_symmetry_multiplicity
_atom_site_calc_flag
_atom_site_refinement_flags
_atom_site_disorder_assembly
_atom_site_disorder_group
Ge Ge 0.10975(2) 0.304411(16) 0.295535(11) 0.02104(6) Uani 1 1 d . B .
O O -0.09710(15) 0.31404(12) 0.30496(8) 0.0297(3) Uani 1 1 d D . .
N1 N 0.08395(17) 0.34395(12) 0.18191(9) 0.0205(3) Uani 1 1 d . . .
N2 N 0.06784(16) 0.13187(12) 0.23195(8) 0.0184(3) Uani 1 1 d . . .
C1 C 0.13498(19) 0.28162(15) 0.11858(10) 0.0215(3) Uani 1 1 d . B .
C2 C 0.1669(2) 0.16625(15) 0.11428(11) 0.0233(4) Uani 1 1 d . . .
H2 H 0.225 0.135 0.0741 0.028 Uiso 1 1 calc R B .
C3 C 0.12142(19) 0.09256(14) 0.16333(10) 0.0200(3) Uani 1 1 d . B .
C4 C 0.1569(3) 0.33439(18) 0.04650(12) 0.0330(4) Uani 1 1 d . . .
H4A H 0.0513 0.3334 0.0099 0.049 Uiso 1 1 calc R B .
H4B H 0.2213 0.288 0.0136 0.049 Uiso 1 1 calc R . .
H4C H 0.2125 0.4161 0.0692 0.049 Uiso 1 1 calc R . .
C5 C 0.1334(2) -0.03692(16) 0.13508(12) 0.0308(4) Uani 1 1 d . . .
H5A H 0.2093 -0.0592 0.1794 0.046 Uiso 1 1 calc R B .
H5B H 0.1717 -0.0514 0.0829 0.046 Uiso 1 1 calc R . .
H5C H 0.027 -0.0843 0.1246 0.046 Uiso 1 1 calc R . .
C6 C 0.0325(2) 0.45583(15) 0.17825(11) 0.0234(4) Uani 1 1 d . B .
C7 C -0.1267(2) 0.45747(17) 0.13648(12) 0.0292(4) Uani 1 1 d . . .
C8 C -0.1762(3) 0.56669(19) 0.13841(13) 0.0364(5) Uani 1 1 d . B .
H8 H -0.2833 0.5698 0.1102 0.044 Uiso 1 1 calc R . .
C9 C -0.0731(3) 0.67105(18) 0.18057(14) 0.0399(5) Uani 1 1 d . . .
H9 H -0.1099 0.7448 0.1818 0.048 Uiso 1 1 calc R B .
C10 C 0.0826(3) 0.66770(17) 0.22055(13) 0.0364(5) Uani 1 1 d . B .
H10 H 0.1527 0.7398 0.2492 0.044 Uiso 1 1 calc R . .
C11 C 0.1403(2) 0.56086(16) 0.22011(11) 0.0274(4) Uani 1 1 d . . .
C12 C -0.2446(2) 0.3444(2) 0.08982(15) 0.0425(5) Uani 1 1 d . B .
H12 H -0.187 0.2756 0.095 0.051 Uiso 1 1 calc R . .
C13 C -0.3016(4) 0.3391(3) -0.00543(17) 0.0670(8) Uani 1 1 d . . .
H13A H -0.2077 0.3468 -0.0297 0.1 Uiso 1 1 calc R B .
H13B H -0.3624 0.4039 -0.0122 0.1 Uiso 1 1 calc R . .
H13C H -0.3708 0.2634 -0.0348 0.1 Uiso 1 1 calc R . .
C14 C -0.3878(3) 0.3329(3) 0.12816(18) 0.0632(8) Uani 1 1 d . . .
H14A H -0.4607 0.2594 0.0969 0.095 Uiso 1 1 calc R B .
H14B H -0.445 0.4004 0.1249 0.095 Uiso 1 1 calc R . .
H14C H -0.3509 0.3315 0.1876 0.095 Uiso 1 1 calc R . .
C15 C 0.3147(2) 0.56242(17) 0.26431(12) 0.0323(4) Uani 1 1 d . B .
H15 H 0.3357 0.4789 0.2543 0.039 Uiso 1 1 calc R . .
C16 C 0.3455(3) 0.6133(2) 0.36010(14) 0.0487(6) Uani 1 1 d . . .
H16A H 0.4584 0.6131 0.3868 0.073 Uiso 1 1 calc R B .
H16B H 0.2754 0.5648 0.3832 0.073 Uiso 1 1 calc R . .
H16C H 0.3224 0.6945 0.3716 0.073 Uiso 1 1 calc R . .
C17 C 0.4320(3) 0.6315(2) 0.22792(16) 0.0456(5) Uani 1 1 d . . .
H17A H 0.543 0.6306 0.2575 0.068 Uiso 1 1 calc R B .
H17B H 0.4118 0.7134 0.2356 0.068 Uiso 1 1 calc R . .
H17C H 0.4161 0.5946 0.1674 0.068 Uiso 1 1 calc R . .
C18 C 0.0074(2) 0.05071(14) 0.27556(10) 0.0210(3) Uani 1 1 d . A .
C19 C -0.1574(2) 0.00492(15) 0.25187(11) 0.0241(4) Uani 1 1 d . . .
C20 C -0.2140(2) -0.07245(16) 0.29556(14) 0.0331(4) Uani 1 1 d . A .
H20 H -0.3247 -0.1062 0.2798 0.04 Uiso 1 1 calc R . .
C21 C -0.1118(3) -0.10080(18) 0.36138(14) 0.0384(5) Uani 1 1 d . . .
H21 H -0.1523 -0.1543 0.39 0.046 Uiso 1 1 calc R A .
C22 C 0.0483(3) -0.05191(18) 0.38562(13) 0.0349(4) Uani 1 1 d . A .
H22 H 0.1168 -0.0703 0.432 0.042 Uiso 1 1 calc R . .
C23 C 0.1123(2) 0.02433(16) 0.34323(11) 0.0251(4) Uani 1 1 d . . .
C27 C 0.2909(2) 0.07598(17) 0.37214(11) 0.0278(4) Uani 1 1 d . A .
H27 H 0.3171 0.1199 0.3306 0.033 Uiso 1 1 calc R . .
C28 C 0.3304(3) 0.1637(2) 0.45935(13) 0.0429(5) Uani 1 1 d . . .
H28A H 0.4457 0.1953 0.476 0.064 Uiso 1 1 calc R A .
H28B H 0.3027 0.1232 0.501 0.064 Uiso 1 1 calc R . .
H28C H 0.268 0.2286 0.4568 0.064 Uiso 1 1 calc R . .
C29 C 0.3974(2) -0.02057(19) 0.37396(14) 0.0370(5) Uani 1 1 d . . .
H29A H 0.511 0.0159 0.3927 0.056 Uiso 1 1 calc R A .
H29B H 0.3774 -0.0732 0.3171 0.056 Uiso 1 1 calc R . .
H29C H 0.372 -0.0663 0.4133 0.056 Uiso 1 1 calc R . .
C24 C -0.2746(11) 0.0368(10) 0.1781(7) 0.032(3) Uani 0.539(19) 1 d PD A 1
H24 H -0.2173 0.0999 0.1585 0.039 Uiso 0.539(19) 1 calc PR A 1
C25 C -0.3329(15) -0.0749(11) 0.1052(6) 0.070(3) Uani 0.539(19) 1 d PD A 1
H25A H -0.4075 -0.0568 0.0583 0.106 Uiso 0.539(19) 1 calc PR A 1
H25B H -0.3882 -0.1366 0.1249 0.106 Uiso 0.539(19) 1 calc PR A 1
H25C H -0.2402 -0.1028 0.0857 0.106 Uiso 0.539(19) 1 calc PR A 1
C26 C -0.4158(14) 0.0813(12) 0.2115(8) 0.060(3) Uani 0.539(19) 1 d PD A 1
H26A H -0.4929 0.0998 0.1657 0.09 Uiso 0.539(19) 1 calc PR A 1
H26B H -0.3757 0.1526 0.2579 0.09 Uiso 0.539(19) 1 calc PR A 1
H26C H -0.4694 0.0199 0.2322 0.09 Uiso 0.539(19) 1 calc PR A 1
C30 C -0.1710(13) 0.5085(6) 0.3559(6) 0.055(2) Uani 0.588(5) 1 d PD B 1
H30A H -0.0922 0.5457 0.331 0.083 Uiso 0.588(5) 1 calc PR B 1
H30B H -0.18 0.564 0.4076 0.083 Uiso 0.588(5) 1 calc PR B 1
H30C H -0.2762 0.4873 0.3153 0.083 Uiso 0.588(5) 1 calc PR B 1
C31 C -0.1161(6) 0.3974(4) 0.3777(3) 0.0322(10) Uani 0.588(5) 1 d PD B 1
H31 H -0.0093 0.421 0.4196 0.039 Uiso 0.588(5) 1 calc PR B 1
C32 C -0.2324(5) 0.3373(3) 0.4169(2) 0.0409(11) Uani 0.588(5) 1 d PD B 1
H32A H -0.3356 0.3071 0.374 0.049 Uiso 0.588(5) 1 calc PR B 1
H32B H -0.2539 0.3965 0.464 0.049 Uiso 0.588(5) 1 calc PR B 1
C33 C -0.1728(11) 0.2358(8) 0.4503(5) 0.0463(15) Uani 0.588(5) 1 d PD B 1
H33A H -0.2544 0.2004 0.4744 0.069 Uiso 0.588(5) 1 calc PR B 1
H33B H -0.0725 0.2653 0.4942 0.069 Uiso 0.588(5) 1 calc PR B 1
H33C H -0.1529 0.176 0.4038 0.069 Uiso 0.588(5) 1 calc PR B 1
C24A C -0.2699(14) 0.0406(12) 0.1866(8) 0.035(4) Uani 0.461(19) 1 d PD A 2
H24A H -0.2251 0.1242 0.1908 0.042 Uiso 0.461(19) 1 calc PR A 2
C25A C -0.2822(11) -0.0253(11) 0.0947(5) 0.049(2) Uani 0.461(19) 1 d PD A 2
H25D H -0.1741 -0.0232 0.0841 0.073 Uiso 0.461(19) 1 calc PR A 2
H25E H -0.3483 0.0128 0.0563 0.073 Uiso 0.461(19) 1 calc PR A 2
H25F H -0.3319 -0.1076 0.0848 0.073 Uiso 0.461(19) 1 calc PR A 2
C26A C -0.4431(14) 0.0443(13) 0.1955(8) 0.046(3) Uani 0.461(19) 1 d PD A 2
H26D H -0.5033 0.0738 0.1497 0.069 Uiso 0.461(19) 1 calc PR A 2
H26E H -0.4421 0.097 0.2502 0.069 Uiso 0.461(19) 1 calc PR A 2
H26F H -0.4949 -0.0354 0.1922 0.069 Uiso 0.461(19) 1 calc PR A 2
C30A C -0.167(2) 0.2463(12) 0.4261(8) 0.063(3) Uani 0.412(5) 1 d PD B 2
H30D H -0.0891 0.1911 0.4233 0.095 Uiso 0.412(5) 1 calc PR B 2
H30E H -0.2732 0.2058 0.3911 0.095 Uiso 0.412(5) 1 calc PR B 2
H30F H -0.1743 0.2744 0.4849 0.095 Uiso 0.412(5) 1 calc PR B 2
C31A C -0.1130(9) 0.3509(6) 0.3934(4) 0.0357(16) Uani 0.412(5) 1 d PD B 2
H31A H -0.0052 0.3912 0.4301 0.043 Uiso 0.412(5) 1 calc PR B 2
C32A C -0.2278(7) 0.4406(5) 0.3951(3) 0.0407(16) Uani 0.412(5) 1 d PD B 2
H32C H -0.3325 0.4029 0.3555 0.049 Uiso 0.412(5) 1 calc PR B 2
H32D H -0.2466 0.4631 0.4527 0.049 Uiso 0.412(5) 1 calc PR B 2
C33A C -0.1686(16) 0.5508(7) 0.3716(7) 0.046(2) Uani 0.412(5) 1 d PD B 2
H33D H -0.2483 0.6046 0.3744 0.069 Uiso 0.412(5) 1 calc PR B 2
H33E H -0.1529 0.5298 0.3139 0.069 Uiso 0.412(5) 1 calc PR B 2
H33F H -0.0661 0.5897 0.4112 0.069 Uiso 0.412(5) 1 calc PR B 2

loop_
_atom_site_aniso_label
_atom_site_aniso_U_11
_atom_site_aniso_U_22
_atom_site_aniso_U_33
_atom_site_aniso_U_23
_atom_site_aniso_U_13
_atom_site_aniso_U_12
Ge 0.02622(10) 0.01852(10) 0.01725(10) 0.00384(7) 0.00405(7) 0.00232(7)
O 0.0313(7) 0.0321(7) 0.0256(7) 0.0010(5) 0.0118(5) 0.0081(5)
N1 0.0267(7) 0.0165(7) 0.0190(7) 0.0061(6) 0.0051(6) 0.0035(6)
N2 0.0198(7) 0.0171(7) 0.0189(7) 0.0056(5) 0.0050(5) 0.0023(5)
C1 0.0210(8) 0.0241(9) 0.0196(8) 0.0069(7) 0.0049(6) 0.0016(7)
C2 0.0266(9) 0.0238(9) 0.0216(8) 0.0055(7) 0.0104(7) 0.0051(7)
C3 0.0190(8) 0.0181(8) 0.0208(8) 0.0023(6) 0.0034(6) 0.0023(6)
C4 0.0451(11) 0.0315(10) 0.0288(10) 0.0138(8) 0.0157(9) 0.0073(9)
C5 0.0411(11) 0.0196(9) 0.0335(10) 0.0044(8) 0.0147(8) 0.0057(8)
C6 0.0326(9) 0.0195(8) 0.0221(8) 0.0090(7) 0.0096(7) 0.0071(7)
C7 0.0331(10) 0.0292(10) 0.0306(10) 0.0154(8) 0.0090(8) 0.0086(8)
C8 0.0401(11) 0.0392(12) 0.0411(12) 0.0232(10) 0.0143(9) 0.0181(9)
C9 0.0596(14) 0.0265(10) 0.0458(12) 0.0170(9) 0.0240(11) 0.0202(10)
C10 0.0524(13) 0.0193(9) 0.0395(11) 0.0064(8) 0.0161(10) 0.0059(9)
C11 0.0400(10) 0.0192(9) 0.0252(9) 0.0056(7) 0.0130(8) 0.0041(7)
C12 0.0318(11) 0.0367(12) 0.0553(14) 0.0192(10) -0.0053(9) 0.0044(9)
C13 0.0639(17) 0.0717(19) 0.0495(16) 0.0086(14) -0.0061(13) -0.0046(14)
C14 0.0426(14) 0.0744(19) 0.0671(18) 0.0256(15) 0.0031(12) -0.0124(13)
C15 0.0377(11) 0.0215(9) 0.0331(10) 0.0034(8) 0.0050(8) -0.0012(8)
C16 0.0614(15) 0.0420(13) 0.0325(12) 0.0004(10) 0.0034(10) -0.0023(11)
C17 0.0416(12) 0.0400(12) 0.0557(14) 0.0154(11) 0.0135(10) -0.0020(10)
C18 0.0280(9) 0.0152(8) 0.0220(8) 0.0049(6) 0.0103(7) 0.0046(7)
C19 0.0252(9) 0.0180(8) 0.0301(9) 0.0042(7) 0.0107(7) 0.0038(7)
C20 0.0322(10) 0.0228(9) 0.0491(12) 0.0087(9) 0.0213(9) 0.0022(8)
C21 0.0511(13) 0.0308(11) 0.0481(12) 0.0210(10) 0.0307(10) 0.0099(9)
C22 0.0439(12) 0.0364(11) 0.0360(11) 0.0217(9) 0.0179(9) 0.0133(9)
C23 0.0318(9) 0.0239(9) 0.0239(9) 0.0086(7) 0.0111(7) 0.0085(7)
C27 0.0291(9) 0.0307(10) 0.0243(9) 0.0107(8) 0.0033(7) 0.0065(8)
C28 0.0458(12) 0.0462(13) 0.0307(11) 0.0038(10) 0.0008(9) 0.0105(10)
C29 0.0344(11) 0.0387(12) 0.0415(12) 0.0153(9) 0.0081(9) 0.0120(9)
C24 0.014(4) 0.044(7) 0.040(5) 0.023(4) -0.005(3) 0.007(3)
C25 0.061(5) 0.081(6) 0.046(4) -0.012(4) -0.013(3) 0.021(4)
C26 0.037(4) 0.064(6) 0.066(5) -0.001(4) -0.008(3) 0.024(4)
C30 0.088(4) 0.041(4) 0.051(4) 0.013(3) 0.037(3) 0.035(4)
C31 0.041(2) 0.034(3) 0.025(2) 0.0045(17) 0.0149(16) 0.013(2)
C32 0.049(2) 0.044(2) 0.036(2) 0.0086(17) 0.0218(17) 0.0141(17)
C33 0.067(3) 0.044(3) 0.040(4) 0.017(3) 0.030(3) 0.015(2)
C24A 0.035(7) 0.031(6) 0.035(5) -0.005(4) 0.020(4) -0.013(4)
C25A 0.037(4) 0.060(6) 0.036(3) -0.002(3) -0.004(3) 0.004(3)
C26A 0.034(4) 0.063(7) 0.046(5) 0.015(5) 0.017(4) 0.013(4)
C30A 0.113(7) 0.048(5) 0.046(7) 0.014(4) 0.057(6) 0.014(5)
C31A 0.049(3) 0.034(4) 0.029(3) 0.008(3) 0.020(3) 0.008(3)
C32A 0.045(3) 0.042(3) 0.037(3) 0.004(2) 0.020(2) 0.010(2)
C33A 0.070(5) 0.035(5) 0.038(5) 0.012(4) 0.015(3) 0.022(4)

loop_
_atom_type_symbol
_atom_type_description
_atom_type_scat_dispersion_real
_atom_type_scat_dispersion_imag
_atom_type_scat_source
C C 0.0033 0.0016 'International Tables Vol C Tables 4.2.6.8 and 6.1.1.4'
H H 0 0 'International Tables Vol C Tables 4.2.6.8 and 6.1.1.4'
Ge Ge 0.1547 1.8001 'International Tables Vol C Tables 4.2.6.8 and 6.1.1.4'
N N 0.0061 0.0033 'International Tables Vol C Tables 4.2.6.8 and 6.1.1.4'
O O 0.0106 0.006 'International Tables Vol C Tables 4.2.6.8 and 6.1.1.4'

loop_
_geom_angle_atom_site_label_1
_geom_angle_atom_site_label_2
_geom_angle_atom_site_label_3
_geom_angle
O Ge N2 96.31(6)
O Ge N1 96.70(6)
N2 Ge N1 87.48(5)
C31 O Ge 116.4(2)
C31A O Ge 114.1(3)
C1 N1 C6 120.75(14)
C1 N1 Ge 122.77(11)
C6 N1 Ge 115.63(10)
C3 N2 C18 120.63(14)
C3 N2 Ge 122.70(11)
C18 N2 Ge 115.34(10)
N1 C1 C2 122.79(15)
N1 C1 C4 119.61(15)
C2 C1 C4 117.58(15)
C3 C2 C1 126.36(15)
C3 C2 H2 116.8
C1 C2 H2 116.8
N2 C3 C2 122.74(15)
N2 C3 C5 119.88(15)
C2 C3 C5 117.38(15)
C1 C4 H4A 109.5
C1 C4 H4B 109.5
H4A C4 H4B 109.5
C1 C4 H4C 109.5
H4A C4 H4C 109.5
H4B C4 H4C 109.5
C3 C5 H5A 109.5
C3 C5 H5B 109.5
H5A C5 H5B 109.5
C3 C5 H5C 109.5
H5A C5 H5C 109.5
H5B C5 H5C 109.5
C7 C6 C11 121.60(16)
C7 C6 N1 119.04(15)
C11 C6 N1 119.28(16)
C8 C7 C6 117.90(18)
C8 C7 C12 119.82(18)
C6 C7 C12 122.28(17)
C9 C8 C7 121.44(19)
C9 C8 H8 119.3
C7 C8 H8 119.3
C10 C9 C8 119.82(19)
C10 C9 H9 120.1
C8 C9 H9 120.1
C9 C10 C11 121.52(19)
C9 C10 H10 119.2
C11 C10 H10 119.2
C10 C11 C6 117.71(18)
C10 C11 C15 119.29(17)
C6 C11 C15 123.00(16)
C14 C12 C7 111.6(2)
C14 C12 C13 110.1(2)
C7 C12 C13 110.90(19)
C14 C12 H12 108
C7 C12 H12 108
C13 C12 H12 108
C12 C13 H13A 109.5
C12 C13 H13B 109.5
H13A C13 H13B 109.5
C12 C13 H13C 109.5
H13A C13 H13C 109.5
H13B C13 H13C 109.5
C12 C14 H14A 109.5
C12 C14 H14B 109.5
H14A C14 H14B 109.5
C12 C14 H14C 109.5
H14A C14 H14C 109.5
H14B C14 H14C 109.5
C11 C15 C16 111.30(17)
C11 C15 C17 111.47(17)
C16 C15 C17 110.31(17)
C11 C15 H15 107.9
C16 C15 H15 107.9
C17 C15 H15 107.9
C15 C16 H16A 109.5
C15 C16 H16B 109.5
H16A C16 H16B 109.5
C15 C16 H16C 109.5
H16A C16 H16C 109.5
H16B C16 H16C 109.5
C15 C17 H17A 109.5
C15 C17 H17B 109.5
H17A C17 H17B 109.5
C15 C17 H17C 109.5
H17A C17 H17C 109.5
H17B C17 H17C 109.5
C19 C18 C23 121.67(16)
C19 C18 N2 118.71(15)
C23 C18 N2 119.54(15)
C20 C19 C18 117.84(17)
C20 C19 C24A 120.2(5)
C18 C19 C24A 121.9(6)
C20 C19 C24 120.5(5)
C18 C19 C24 121.6(5)
C21 C20 C19 121.13(18)
C21 C20 H20 119.4
C19 C20 H20 119.4
C22 C21 C20 120.21(18)
C22 C21 H21 119.9
C20 C21 H21 119.9
C21 C22 C23 121.17(18)
C21 C22 H22 119.4
C23 C22 H22 119.4
C22 C23 C18 117.92(17)
C22 C23 C27 119.30(16)
C18 C23 C27 122.78(15)
C23 C27 C29 111.85(16)
C23 C27 C28 111.47(16)
C29 C27 C28 109.71(16)
C23 C27 H27 107.9
C29 C27 H27 107.9
C28 C27 H27 107.9
C27 C28 H28A 109.5
C27 C28 H28B 109.5
H28A C28 H28B 109.5
C27 C28 H28C 109.5
H28A C28 H28C 109.5
H28B C28 H28C 109.5
C27 C29 H29A 109.5
C27 C29 H29B 109.5
H29A C29 H29B 109.5
C27 C29 H29C 109.5
H29A C29 H29C 109.5
H29B C29 H29C 109.5
C26 C24 C25 111.0(7)
C26 C24 C19 107.9(9)
C25 C24 C19 108.3(7)
C26 C24 H24 109.9
C25 C24 H24 109.9
C19 C24 H24 109.9
C24 C25 H25A 109.5
C24 C25 H25B 109.5
H25A C25 H25B 109.5
C24 C25 H25C 109.5
H25A C25 H25C 109.5
H25B C25 H25C 109.5
C24 C26 H26A 109.5
C24 C26 H26B 109.5
H26A C26 H26B 109.5
C24 C26 H26C 109.5
H26A C26 H26C 109.5
H26B C26 H26C 109.5
C31 C30 H30A 109.5
C31 C30 H30B 109.5
H30A C30 H30B 109.5
C31 C30 H30C 109.5
H30A C30 H30C 109.5
H30B C30 H30C 109.5
O C31 C32 108.4(3)
O C31 C30 112.1(4)
C32 C31 C30 111.6(5)
O C31 H31 108.2
C32 C31 H31 108.2
C30 C31 H31 108.2
C31 C32 C33 113.7(4)
C31 C32 H32A 108.8
C33 C32 H32A 108.8
C31 C32 H32B 108.8
C33 C32 H32B 108.8
H32A C32 H32B 107.7
C32 C33 H33A 109.5
C32 C33 H33B 109.5
H33A C33 H33B 109.5
C32 C33 H33C 109.5
H33A C33 H33C 109.5
H33B C33 H33C 109.5
C19 C24A C26A 118.0(11)
C19 C24A C25A 116.4(9)
C26A C24A C25A 106.3(9)
C19 C24A H24A 104.9
C26A C24A H24A 104.9
C25A C24A H24A 104.9
C24A C25A H25D 109.5
C24A C25A H25E 109.5
H25D C25A H25E 109.5
C24A C25A H25F 109.5
H25D C25A H25F 109.5
H25E C25A H25F 109.5
C24A C26A H26D 109.5
C24A C26A H26E 109.5
H26D C26A H26E 109.5
C24A C26A H26F 109.5
H26D C26A H26F 109.5
H26E C26A H26F 109.5
C31A C30A H30D 109.5
C31A C30A H30E 109.5
H30D C30A H30E 109.5
C31A C30A H30F 109.5
H30D C30A H30F 109.5
H30E C30A H30F 109.5
O C31A C32A 106.8(5)
O C31A C30A 112.2(6)
C32A C31A C30A 113.0(8)
O C31A H31A 108.3
C32A C31A H31A 108.3
C30A C31A H31A 108.3
C33A C32A C31A 114.0(6)
C33A C32A H32C 108.8
C31A C32A H32C 108.8
C33A C32A H32D 108.8
C31A C32A H32D 108.8
H32C C32A H32D 107.6
C32A C33A H33D 109.5
C32A C33A H33E 109.5
H33D C33A H33E 109.5
C32A C33A H33F 109.5
H33D C33A H33F 109.5
H33E C33A H33F 109.5

loop_
_geom_bond_atom_site_label_1
_geom_bond_atom_site_label_2
_geom_bond_distance
Ge O 1.8294(12)
Ge N2 2.0234(14)
Ge N1 2.0244(14)
O C31 1.429(4)
O C31A 1.481(6)
N1 C1 1.326(2)
N1 C6 1.439(2)
N2 C3 1.328(2)
N2 C18 1.441(2)
C1 C2 1.399(2)
C1 C4 1.507(2)
C2 C3 1.397(2)
C2 H2 0.95
C3 C5 1.510(2)
C4 H4A 0.98
C4 H4B 0.98
C4 H4C 0.98
C5 H5A 0.98
C5 H5B 0.98
C5 H5C 0.98
C6 C7 1.404(3)
C6 C11 1.406(2)
C7 C8 1.389(3)
C7 C12 1.526(3)
C8 C9 1.384(3)
C8 H8 0.95
C9 C10 1.373(3)
C9 H9 0.95
C10 C11 1.395(3)
C10 H10 0.95
C11 C15 1.521(3)
C12 C14 1.509(3)
C12 C13 1.547(3)
C12 H12 1
C13 H13A 0.98
C13 H13B 0.98
C13 H13C 0.98
C14 H14A 0.98
C14 H14B 0.98
C14 H14C 0.98
C15 C16 1.531(3)
C15 C17 1.534(3)
C15 H15 1
C16 H16A 0.98
C16 H16B 0.98
C16 H16C 0.98
C17 H17A 0.98
C17 H17B 0.98
C17 H17C 0.98
C18 C19 1.402(2)
C18 C23 1.404(2)
C19 C20 1.396(3)
C19 C24A 1.463(14)
C19 C24 1.560(10)
C20 C21 1.381(3)
C20 H20 0.95
C21 C22 1.374(3)
C21 H21 0.95
C22 C23 1.396(3)
C22 H22 0.95
C23 C27 1.524(3)
C27 C29 1.531(3)
C27 C28 1.532(3)
C27 H27 1
C28 H28A 0.98
C28 H28B 0.98
C28 H28C 0.98
C29 H29A 0.98
C29 H29B 0.98
C29 H29C 0.98
C24 C26 1.529(10)
C24 C25 1.533(10)
C24 H24 1
C25 H25A 0.98
C25 H25B 0.98
C25 H25C 0.98
C26 H26A 0.98
C26 H26B 0.98
C26 H26C 0.98
C30 C31 1.525(7)
C30 H30A 0.98
C30 H30B 0.98
C30 H30C 0.98
C31 C32 1.503(5)
C31 H31 1
C32 C33 1.516(8)
C32 H32A 0.99
C32 H32B 0.99
C33 H33A 0.98
C33 H33B 0.98
C33 H33C 0.98
C24A C26A 1.530(11)
C24A C25A 1.532(11)
C24A H24A 1
C25A H25D 0.98
C25A H25E 0.98
C25A H25F 0.98
C26A H26D 0.98
C26A H26E 0.98
C26A H26F 0.98
C30A C31A 1.521(10)
C30A H30D 0.98
C30A H30E 0.98
C30A H30F 0.98
C31A C32A 1.515(8)
C31A H31A 1
C32A C33A 1.505(10)
C32A H32C 0.99
C32A H32D 0.99
C33A H33D 0.98
C33A H33E 0.98
C33A H33F 0.98
